data_2235063
loop_
_publ_author_name
'Huang, Yu-Min'
'Wu, Wen-Shi'
'Wang, Xin-Yu'

_publ_section_title
;
 Aqua[6-carboxylato-<i>N</i>'-(pyridin-2-ylmethylidene)pyridine-2-carbohydrazidato]copper(II)
 trihydrate
;
_journal_coeditor_code HG5211
_journal_issue 6
_journal_name_full 'Acta Crystallographica Section E'
_journal_page_first m783
_journal_paper_doi 10.1107/S1600536812021447
_journal_volume 68
_journal_year 2012
_chemical_formula_iupac '[Cu (C13 H8 N4 O3) (H2 O)], 3H2 O'
_chemical_formula_moiety 'C13 H10 Cu N4 O4, 3(H2 O)'
_chemical_formula_sum 'C13 H16 Cu N4 O7'
_chemical_formula_weight 403.85
_chemical_name_systematic
;
Aqua[6-carboxylato-<i>N</i>'-(pyridin-2-ylmethylidene)pyridine-2-
carbohydrazidato]copper(II) trihydrate
;
_space_group_IT_number 2
_symmetry_cell_setting triclinic
_symmetry_space_group_name_Hall '-P 1'
_symmetry_space_group_name_H-M 'P -1'
_atom_sites_solution_hydrogens geom
_atom_sites_solution_primary direct
_atom_sites_solution_secondary difmap
_audit_creation_method SHELXL-97
_cell_angle_alpha 75.313(4)
_cell_angle_beta 78.864(4)
_cell_angle_gamma 74.155(4)
_cell_formula_units_Z 2
_cell_length_a 7.1646(16)
_cell_length_b 9.369(2)
_cell_length_c 12.647(3)
_cell_measurement_reflns_used 4689
_cell_measurement_temperature 173(2)
_cell_measurement_theta_max 28.28
_cell_measurement_theta_min 2.31
_cell_volume 783.0(3)
_computing_cell_refinement 'SAINT (Bruker, 1999)'
_computing_data_collection 'SMART (Bruker, 1999)'
_computing_data_reduction 'SAINT (Bruker, 1999)'
_computing_molecular_graphics 'SHELXTL (Sheldrick, 2008)'
_computing_publication_material 'SHELXTL (Sheldrick, 2008)'
_computing_structure_refinement 'SHELXL97 (Sheldrick, 2008)'
_computing_structure_solution 'SHELXS97 (Sheldrick, 2008)'
_diffrn_ambient_temperature 173(2)
_diffrn_measured_fraction_theta_full 0.985
_diffrn_measured_fraction_theta_max 0.985
_diffrn_measurement_device_type 'Bruker SMART CCD'
_diffrn_measurement_method '\w scans'
_diffrn_radiation_monochromator graphite
_diffrn_radiation_source 'fine-focus sealed tube'
_diffrn_radiation_type MoK\a
_diffrn_radiation_wavelength 0.71073
_diffrn_reflns_av_R_equivalents 0.0170
_diffrn_reflns_av_sigmaI/netI 0.0330
_diffrn_reflns_limit_h_max 5
_diffrn_reflns_limit_h_min -9
_diffrn_reflns_limit_k_max 11
_diffrn_reflns_limit_k_min -12
_diffrn_reflns_limit_l_max 15
_diffrn_reflns_limit_l_min -16
_diffrn_reflns_number 4689
_diffrn_reflns_theta_full 28.28
_diffrn_reflns_theta_max 28.28
_diffrn_reflns_theta_min 2.31
_exptl_absorpt_coefficient_mu 1.442
_exptl_absorpt_correction_T_max 0.749
_exptl_absorpt_correction_T_min 0.655
_exptl_absorpt_correction_type multi-scan
_exptl_absorpt_process_details '(SADABS; Sheldrick, 1996)'
_exptl_crystal_colour black
_exptl_crystal_density_diffrn 1.713
_exptl_crystal_density_method 'not measured'
_exptl_crystal_description prism
_exptl_crystal_F_000 414.0
_exptl_crystal_size_max 0.46
_exptl_crystal_size_mid 0.25
_exptl_crystal_size_min 0.20
_refine_diff_density_max 0.866
_refine_diff_density_min -0.338
_refine_ls_extinction_method none
_refine_ls_goodness_of_fit_ref 1.089
_refine_ls_hydrogen_treatment mixed
_refine_ls_matrix_type full
_refine_ls_number_parameters 259
_refine_ls_number_reflns 3903
_refine_ls_number_restraints 0
_refine_ls_restrained_S_all 1.089
_refine_ls_R_factor_all 0.0336
_refine_ls_R_factor_gt 0.0322
_refine_ls_shift/su_max 0.001
_refine_ls_shift/su_mean 0.000
_refine_ls_structure_factor_coef Fsqd
_refine_ls_weighting_details 'calc w=1/[\s^2^(Fo^2^)+(0.0600P)^2^+0.2857P] where P=(Fo^2^+2Fc^2^)/3'
_refine_ls_weighting_scheme calc
_refine_ls_wR_factor_gt 0.0958
_refine_ls_wR_factor_ref 0.0970
_reflns_number_gt 3270
_reflns_number_total 3903
_reflns_threshold_expression I>2sigma(I)
_cod_data_source_file hg5211.cif
_cod_data_source_block I
_cod_original_formula_sum 'C13 H16 Cu N4 O7 '
_cod_database_code 2235063
_cod_database_fobs_code 2235063

loop_
_symmetry_equiv_pos_as_xyz
'x, y, z'
'-x, -y, -z'

loop_
_atom_site_type_symbol
_atom_site_label
_atom_site_fract_x
_atom_site_fract_y
_atom_site_fract_z
_atom_site_U_iso_or_equiv
_atom_site_adp_type
_atom_site_calc_flag
_atom_site_refinement_flags
_atom_site_occupancy
_atom_site_symmetry_multiplicity
Cu Cu1 0.09853(3) 0.81795(2) 0.437142(18) 0.02327(10) Uani d . 1 1
N N1 -0.0413(2) 0.87989(18) 0.31321(14) 0.0236(3) Uani d . 1 1
N N2 -0.1026(2) 0.70465(19) 0.49414(14) 0.0248(3) Uani d . 1 1
N N3 -0.1258(2) 0.60892(19) 0.59384(14) 0.0262(3) Uani d . 1 1
N N4 0.2029(2) 0.77149(19) 0.57510(14) 0.0243(3) Uani d . 1 1
O O1 -0.3452(2) 0.63031(17) 0.43908(13) 0.0302(3) Uani d . 1 1
O O2 0.2363(2) 0.97722(17) 0.34524(13) 0.0316(3) Uani d . 1 1
O O3 0.2579(3) 1.1266(2) 0.17829(15) 0.0430(4) Uani d . 1 1
C C1 -0.1882(3) 0.8163(2) 0.31567(17) 0.0243(4) Uani d . 1 1
C C2 -0.2883(3) 0.8560(2) 0.22629(18) 0.0293(4) Uani d . 1 1
H H2B -0.3903 0.8123 0.2263 0.035 Uiso calc R 1 1
C C3 -0.2335(3) 0.9632(3) 0.13589(18) 0.0331(4) Uani d . 1 1
H H3B -0.3000 0.9923 0.0747 0.040 Uiso calc R 1 1
C C4 -0.0801(3) 1.0273(2) 0.13613(18) 0.0307(4) Uani d . 1 1
H H4 -0.0429 1.0991 0.0758 0.037 Uiso calc R 1 1
C C5 0.0152(3) 0.9817(2) 0.22791(17) 0.0261(4) Uani d . 1 1
C C6 -0.2228(3) 0.7064(2) 0.42312(16) 0.0242(4) Uani d . 1 1
C C7 -0.0134(3) 0.5975(2) 0.66471(17) 0.0274(4) Uani d . 1 1
H H7 -0.0378 0.5299 0.7307 0.049(8) Uiso calc R 1 1
C C8 0.1460(3) 0.6693(2) 0.66302(17) 0.0263(4) Uani d . 1 1
C C9 0.2380(3) 0.6271(3) 0.75670(18) 0.0324(4) Uani d . 1 1
H H9A 0.1984 0.5561 0.8168 0.039 Uiso calc R 1 1
C C10 0.3894(3) 0.6908(3) 0.7609(2) 0.0357(5) Uani d . 1 1
H H10A 0.4529 0.6620 0.8232 0.043 Uiso calc R 1 1
C C11 0.4442(3) 0.7971(3) 0.67170(19) 0.0325(5) Uani d . 1 1
H H11A 0.5433 0.8431 0.6730 0.039 Uiso calc R 1 1
C C12 0.3489(3) 0.8337(2) 0.58068(18) 0.0287(4) Uani d . 1 1
H H12A 0.3869 0.9046 0.5200 0.034 Uiso calc R 1 1
C C13 0.1842(3) 1.0349(2) 0.25009(18) 0.0287(4) Uani d . 1 1
O O4 0.3293(2) 0.63057(18) 0.35862(13) 0.0264(3) Uani d . 1 1
O O5 0.3746(3) 0.7227(2) 0.12947(18) 0.0412(4) Uani d . 1 1
O O6 0.7331(3) 0.6617(2) 0.00850(16) 0.0414(4) Uani d . 1 1
O O7 0.1112(3) 0.6122(3) 0.06140(17) 0.0461(4) Uani d . 1 1
H H4B 0.416(5) 0.615(3) 0.381(2) 0.033(8) Uiso d . 1 1
H H7B 0.158(5) 0.537(4) 0.052(3) 0.045(9) Uiso d . 1 1
H H6A 0.733(4) 0.723(3) -0.041(3) 0.033(7) Uiso d . 1 1
H H5B 0.371(5) 0.693(4) 0.188(3) 0.043(9) Uiso d . 1 1
H H4A 0.291(5) 0.566(4) 0.381(3) 0.045(9) Uiso d . 1 1
H H5A 0.303(5) 0.707(4) 0.113(3) 0.044(10) Uiso d . 1 1
H H7A -0.003(6) 0.632(4) 0.042(3) 0.061(10) Uiso d . 1 1
H H6B 0.632(5) 0.680(4) 0.044(3) 0.048(9) Uiso d . 1 1

loop_
_atom_site_aniso_label
_atom_site_aniso_U_11
_atom_site_aniso_U_22
_atom_site_aniso_U_33
_atom_site_aniso_U_12
_atom_site_aniso_U_13
_atom_site_aniso_U_23
Cu1 0.02030(15) 0.02569(15) 0.02592(15) -0.00806(10) -0.00475(9) -0.00513(10)
N1 0.0186(7) 0.0252(8) 0.0273(8) -0.0051(6) -0.0031(6) -0.0063(6)
N2 0.0209(8) 0.0282(8) 0.0262(8) -0.0069(6) -0.0017(6) -0.0071(6)
N3 0.0225(8) 0.0269(8) 0.0289(8) -0.0070(6) -0.0001(6) -0.0067(6)
N4 0.0208(8) 0.0287(8) 0.0266(8) -0.0066(6) -0.0026(6) -0.0109(6)
O1 0.0236(7) 0.0330(7) 0.0377(8) -0.0116(6) -0.0048(6) -0.0083(6)
O2 0.0299(8) 0.0300(7) 0.0377(8) -0.0133(6) -0.0068(6) -0.0039(6)
O3 0.0413(9) 0.0402(9) 0.0452(10) -0.0197(8) -0.0075(8) 0.0071(7)
C1 0.0200(9) 0.0239(9) 0.0292(9) -0.0023(7) -0.0033(7) -0.0088(7)
C2 0.0251(10) 0.0328(10) 0.0336(10) -0.0056(8) -0.0074(8) -0.0123(8)
C3 0.0342(11) 0.0352(11) 0.0297(10) -0.0021(9) -0.0108(8) -0.0083(8)
C4 0.0317(10) 0.0303(10) 0.0274(9) -0.0041(8) -0.0022(8) -0.0058(8)
C5 0.0243(9) 0.0220(9) 0.0303(9) -0.0035(7) -0.0018(7) -0.0062(7)
C6 0.0187(8) 0.0250(9) 0.0290(9) -0.0039(7) -0.0005(7) -0.0093(7)
C7 0.0278(10) 0.0276(9) 0.0260(9) -0.0082(8) -0.0006(7) -0.0044(7)
C8 0.0240(9) 0.0270(9) 0.0286(9) -0.0033(7) -0.0029(7) -0.0108(7)
C9 0.0335(11) 0.0349(11) 0.0286(10) -0.0062(9) -0.0065(8) -0.0067(8)
C10 0.0309(11) 0.0435(12) 0.0375(11) -0.0035(9) -0.0125(9) -0.0167(10)
C11 0.0236(10) 0.0387(11) 0.0405(12) -0.0045(8) -0.0061(8) -0.0197(9)
C12 0.0229(9) 0.0324(10) 0.0346(10) -0.0076(8) -0.0026(8) -0.0138(8)
C13 0.0240(9) 0.0249(9) 0.0368(11) -0.0071(7) -0.0034(8) -0.0048(8)
O4 0.0221(7) 0.0270(8) 0.0315(7) -0.0078(6) -0.0043(6) -0.0059(6)
O5 0.0384(10) 0.0548(11) 0.0350(10) -0.0198(8) -0.0031(8) -0.0091(8)
O6 0.0392(10) 0.0409(10) 0.0341(9) -0.0032(8) -0.0033(8) 0.0018(8)
O7 0.0441(11) 0.0474(11) 0.0530(11) -0.0105(9) -0.0160(9) -0.0150(9)

loop_
_atom_type_symbol
_atom_type_description
_atom_type_scat_dispersion_real
_atom_type_scat_dispersion_imag
_atom_type_scat_source
C C 0.0033 0.0016 'International Tables Vol C Tables 4.2.6.8 and 6.1.1.4'
H H 0.0000 0.0000 'International Tables Vol C Tables 4.2.6.8 and 6.1.1.4'
N N 0.0061 0.0033 'International Tables Vol C Tables 4.2.6.8 and 6.1.1.4'
O O 0.0106 0.0060 'International Tables Vol C Tables 4.2.6.8 and 6.1.1.4'
Cu Cu 0.3201 1.2651 'International Tables Vol C Tables 4.2.6.8 and 6.1.1.4'

loop_
_geom_angle_atom_site_label_1
_geom_angle_atom_site_label_2
_geom_angle_atom_site_label_3
_geom_angle
N1 Cu1 N4 170.94(7)
N1 Cu1 N2 80.89(7)
N4 Cu1 N2 95.11(7)
N1 Cu1 O2 80.84(7)
N4 Cu1 O2 101.87(7)
N2 Cu1 O2 160.31(7)
N1 Cu1 O4 91.72(6)
N4 Cu1 O4 96.87(6)
N2 Cu1 O4 97.22(7)
O2 Cu1 O4 90.63(6)
C5 N1 C1 123.44(18)
C5 N1 Cu1 118.13(14)
C1 N1 Cu1 118.41(14)
C6 N2 N3 114.57(16)
C6 N2 Cu1 117.02(13)
N3 N2 Cu1 127.98(13)
C7 N3 N2 118.37(17)
C12 N4 C8 118.86(18)
C12 N4 Cu1 118.88(14)
C8 N4 Cu1 122.02(14)
C13 O2 Cu1 114.80(13)
N1 C1 C2 119.63(19)
N1 C1 C6 112.24(17)
C2 C1 C6 128.12(19)
C1 C2 C3 118.32(19)
C1 C2 H2B 120.8
C3 C2 H2B 120.8
C2 C3 C4 120.6(2)
C2 C3 H3B 119.7
C4 C3 H3B 119.7
C5 C4 C3 118.2(2)
C5 C4 H4 120.9
C3 C4 H4 120.9
N1 C5 C4 119.82(19)
N1 C5 C13 111.31(18)
C4 C5 C13 128.86(19)
O1 C6 N2 127.17(19)
O1 C6 C1 121.94(18)
N2 C6 C1 110.88(16)
N3 C7 C8 133.21(19)
N3 C7 H7 113.4
C8 C7 H7 113.4
N4 C8 C9 120.50(19)
N4 C8 C7 122.52(18)
C9 C8 C7 116.98(19)
C8 C9 C10 120.0(2)
C8 C9 H9A 120.0
C10 C9 H9A 120.0
C11 C10 C9 119.1(2)
C11 C10 H10A 120.4
C9 C10 H10A 120.4
C12 C11 C10 118.3(2)
C12 C11 H11A 120.8
C10 C11 H11A 120.8
N4 C12 C11 123.1(2)
N4 C12 H12A 118.4
C11 C12 H12A 118.4
O3 C13 O2 125.5(2)
O3 C13 C5 119.8(2)
O2 C13 C5 114.64(18)
Cu1 O4 H4B 108(2)
Cu1 O4 H4A 103(3)
H4B O4 H4A 106(3)
H5B O5 H5A 108(4)
H6A O6 H6B 107(3)
H7B O7 H7A 105(3)

loop_
_geom_bond_atom_site_label_1
_geom_bond_atom_site_label_2
_geom_bond_distance
Cu1 N1 1.9042(17)
Cu1 N4 1.9325(17)
Cu1 N2 1.9415(17)
Cu1 O2 2.0084(15)
Cu1 O4 2.3379(15)
N1 C5 1.326(3)
N1 C1 1.336(2)
N2 C6 1.353(3)
N2 N3 1.360(2)
N3 C7 1.283(3)
N4 C12 1.349(3)
N4 C8 1.348(3)
O1 C6 1.232(2)
O2 C13 1.270(3)
O3 C13 1.228(3)
C1 C2 1.373(3)
C1 C6 1.506(3)
C2 C3 1.389(3)
C2 H2B 0.9300
C3 C4 1.389(3)
C3 H3B 0.9300
C4 C5 1.375(3)
C4 H4 0.9300
C5 C13 1.525(3)
C7 C8 1.470(3)
C7 H7 0.9300
C8 C9 1.384(3)
C9 C10 1.388(3)
C9 H9A 0.9300
C10 C11 1.376(4)
C10 H10A 0.9300
C11 C12 1.373(3)
C11 H11A 0.9300
C12 H12A 0.9300
O4 H4B 0.70(3)
O4 H4A 0.70(4)
O5 H5B 0.72(3)
O5 H5A 0.65(3)
O6 H6A 0.74(3)
O6 H6B 0.78(4)
O7 H7B 0.72(3)
O7 H7A 0.86(4)

loop_
_geom_hbond_atom_site_label_D
_geom_hbond_atom_site_label_H
_geom_hbond_atom_site_label_A
_geom_hbond_site_symmetry_A
_geom_hbond_distance_DH
_geom_hbond_distance_HA
_geom_hbond_distance_DA
_geom_hbond_angle_DHA
O4 H4B O1 1_655 0.70(3) 2.04(3) 2.718(2) 165(3)
O7 H7B O6 2_665 0.72(3) 2.09(3) 2.796(3) 167(3)
O6 H6A O3 2_675 0.74(3) 1.94(3) 2.675(3) 176(3)
O5 H5B O4 . 0.72(3) 2.07(3) 2.788(3) 173(3)
O4 H4A N3 2_566 0.70(4) 2.20(4) 2.878(2) 163(3)
O4 H4A O1 2_566 0.70(4) 2.56(3) 3.053(2) 129(3)
O5 H5A O7 . 0.65(3) 2.10(4) 2.742(3) 168(4)
O7 H7A O6 1_455 0.86(4) 1.95(4) 2.803(3) 175(3)
O6 H6B O5 . 0.78(4) 1.94(4) 2.718(3) 178(3)

loop_
_geom_torsion_atom_site_label_1
_geom_torsion_atom_site_label_2
_geom_torsion_atom_site_label_3
_geom_torsion_atom_site_label_4
_geom_torsion
N4 Cu1 N1 C5 112.0(4)
N2 Cu1 N1 C5 176.41(15)
O2 Cu1 N1 C5 3.82(14)
O4 Cu1 N1 C5 -86.55(15)
N4 Cu1 N1 C1 -69.4(4)
N2 Cu1 N1 C1 -5.02(14)
O2 Cu1 N1 C1 -177.62(15)
O4 Cu1 N1 C1 92.02(15)
N1 Cu1 N2 C6 7.05(14)
N4 Cu1 N2 C6 178.85(14)
O2 Cu1 N2 C6 29.2(3)
O4 Cu1 N2 C6 -83.54(14)
N1 Cu1 N2 N3 179.04(16)
N4 Cu1 N2 N3 -9.16(16)
O2 Cu1 N2 N3 -158.79(17)
O4 Cu1 N2 N3 88.45(16)
C6 N2 N3 C7 178.04(17)
Cu1 N2 N3 C7 5.9(3)
N1 Cu1 N4 C12 -113.4(4)
N2 Cu1 N4 C12 -176.78(15)
O2 Cu1 N4 C12 -6.80(16)
O4 Cu1 N4 C12 85.30(15)
N1 Cu1 N4 C8 72.3(4)
N2 Cu1 N4 C8 8.91(16)
O2 Cu1 N4 C8 178.88(15)
O4 Cu1 N4 C8 -89.02(15)
N1 Cu1 O2 C13 -4.88(15)
N4 Cu1 O2 C13 -176.09(14)
N2 Cu1 O2 C13 -27.1(3)
O4 Cu1 O2 C13 86.76(15)
C5 N1 C1 C2 0.1(3)
Cu1 N1 C1 C2 -178.37(14)
C5 N1 C1 C6 -179.18(17)
Cu1 N1 C1 C6 2.3(2)
N1 C1 C2 C3 -0.5(3)
C6 C1 C2 C3 178.64(18)
C1 C2 C3 C4 0.4(3)
C2 C3 C4 C5 0.0(3)
C1 N1 C5 C4 0.4(3)
Cu1 N1 C5 C4 178.88(15)
C1 N1 C5 C13 179.22(17)
Cu1 N1 C5 C13 -2.3(2)
C3 C4 C5 N1 -0.5(3)
C3 C4 C5 C13 -179.05(19)
N3 N2 C6 O1 -1.1(3)
Cu1 N2 C6 O1 171.93(16)
N3 N2 C6 C1 179.46(15)
Cu1 N2 C6 C1 -7.5(2)
N1 C1 C6 O1 -176.13(17)
C2 C1 C6 O1 4.7(3)
N1 C1 C6 N2 3.3(2)
C2 C1 C6 N2 -175.89(18)
N2 N3 C7 C8 0.1(3)
C12 N4 C8 C9 -1.0(3)
Cu1 N4 C8 C9 173.31(15)
C12 N4 C8 C7 179.16(18)
Cu1 N4 C8 C7 -6.5(3)
N3 C7 C8 N4 0.5(4)
N3 C7 C8 C9 -179.4(2)
N4 C8 C9 C10 0.4(3)
C7 C8 C9 C10 -179.80(19)
C8 C9 C10 C11 0.9(3)
C9 C10 C11 C12 -1.4(3)
C8 N4 C12 C11 0.5(3)
Cu1 N4 C12 C11 -174.03(15)
C10 C11 C12 N4 0.7(3)
Cu1 O2 C13 O3 -175.11(19)
Cu1 O2 C13 C5 4.9(2)
N1 C5 C13 O3 178.1(2)
C4 C5 C13 O3 -3.2(3)
N1 C5 C13 O2 -1.9(3)
C4 C5 C13 O2 176.8(2)
